data_9015899
loop_
_publ_author_name
'Rzaigui, M.'
'Bagieu, M.'

_publ_section_title
;
 Synthesis and crystal structure of the lithium cyclohexaphosphate
 hydrate Li6P6O18 . 9H2O
 _cod_database_code 1008663
;
_journal_name_full 'Journal of Solid State Chemistry'
_journal_page_first 11
_journal_page_last 17
_journal_paper_doi 10.1006/jssc.1994.1002
_journal_volume 108
_journal_year 1994
_chemical_formula_sum 'H8 Li6 O26.238 P6'
_space_group_IT_number 15
_symmetry_space_group_name_Hall '-C 2yc'
_symmetry_space_group_name_H-M 'C 1 2/c 1'
_cell_angle_alpha 90
_cell_angle_beta 115.95
_cell_angle_gamma 90
_cell_length_a 15.429
_cell_length_b 11.794
_cell_length_c 14.369
_cell_formula_units_Z 4
_cell_volume 2351.096
_database_code_amcsd 0016551
_exptl_crystal_density_diffrn 1.851
_cod_duplicate_entry 1008663
_cod_original_cell_volume 2351.095
_cod_original_formula_sum 'P6 O26.238 Li6 H8'
_cod_database_code 9015899
_amcsd_formula_title 'H16.48 Li6 O26.24 P6'

loop_
_space_group_symop_operation_xyz
x,y,z
1/2+x,1/2+y,z
x,-y,1/2+z
1/2+x,1/2-y,1/2+z
-x,y,1/2-z
1/2-x,1/2+y,1/2-z
-x,-y,-z
1/2-x,1/2-y,-z

loop_
_atom_site_label
_atom_site_fract_x
_atom_site_fract_y
_atom_site_fract_z
_atom_site_occupancy
P1 0.09453 0.20127 0.58642 1.00000
P2 0.11657 -0.21049 0.48456 1.00000
P3 0.20707 0.00746 0.57128 1.00000
O1 0.14280 0.27190 0.53770 1.00000
O2 0.10690 0.22930 0.69170 1.00000
O3 0.01690 0.19770 -0.00870 1.00000
O4 0.12290 0.07210 0.58460 1.00000
O5 0.09870 -0.26040 0.38270 1.00000
O6 0.18450 -0.26830 0.58000 1.00000
O7 0.14770 -0.08220 0.48360 1.00000
O8 0.25460 0.08530 0.52700 1.00000
O9 0.23290 0.44670 0.83120 1.00000
O10 0.15520 0.48280 0.13050 1.00000
O11 0.46360 -0.00330 0.60310 1.00000
O12 0.00000 0.96420 0.25000 1.00000
O13 0.00000 0.15130 0.25000 0.69200
O14 0.91980 0.21400 0.23900 0.61000
O15 0.14700 0.18400 0.30100 0.28000
O16 0.00000 0.33900 0.25000 0.24400
O17 0.04400 0.04200 0.25600 0.26100
Li1 0.69120 0.21140 0.32380 1.00000
Li2 0.14330 0.42960 0.51110 1.00000
Li3 0.00000 0.80600 0.25000 1.00000
Li4 0.25000 0.25000 0.50000 1.00000
H1 0.31600 0.98600 0.31300 1.00000
H2 0.83200 0.41600 0.38200 1.00000
H3 0.02100 0.48800 0.12800 1.00000
H4 0.05900 0.51200 0.46200 1.00000

loop_
_cod_related_entry_id
_cod_related_entry_database
_cod_related_entry_code
1 AMCSD 0016551
